data_4333478
loop_
_publ_author_name
'Akine, Shigehisa'
'Kagiyama, Satoko'
'Nabeshima, Tatsuya'

_publ_section_title
;
 Oligometallic Template Strategy for Ring-Closing Olefin
 Metathesis:&#x00A0; Highly Cis- and Trans-Selective Synthesis of a
 32-Membered Macrocyclic Tetraoxime
;
_journal_issue 23
_journal_name_full 'Inorganic Chemistry'
_journal_page_first 9525
_journal_page_last 9527
_journal_paper_doi 10.1021/ic701585x
_journal_volume 46
_journal_year 2007
_chemical_formula_moiety C39H40Cl3LaN4O16Zn2
_chemical_formula_sum 'C39 H40 Cl3 La N4 O16 Zn2'
_chemical_formula_weight 1196.75
_chemical_name_common LZn2La(OAc)3(CHCl3)
_chemical_name_systematic
; 
 ? 
;
_space_group_IT_number 2
_symmetry_cell_setting triclinic
_symmetry_space_group_name_Hall '-P 1'
_symmetry_space_group_name_H-M 'P -1'
_atom_sites_solution_hydrogens geom
_atom_sites_solution_primary direct
_atom_sites_solution_secondary difmap
_audit_creation_method SHELXL-97
_cell_angle_alpha 115.026(14)
_cell_angle_beta 94.160(17)
_cell_angle_gamma 93.458(17)
_cell_formula_units_Z 2
_cell_length_a 12.836(5)
_cell_length_b 13.302(5)
_cell_length_c 14.564(5)
_cell_measurement_reflns_used 21394
_cell_measurement_temperature 120
_cell_measurement_theta_max 27.00
_cell_measurement_theta_min 3.01
_cell_volume 2235.9(15)
_computing_cell_refinement 'Rapid AUTO (Rigaku Corp.)'
_computing_data_collection 'Rapid AUTO (Rigaku Corp.)'
_computing_data_reduction 'Rapid AUTO (Rigaku Corp.)'
_computing_molecular_graphics ORTEP-3
_computing_publication_material ORTEP-3
_computing_structure_refinement 'SHELXL-97 (Sheldrick, 1997)'
_computing_structure_solution 'DIRDIF99 (Beurskens et al., 1999)'
_diffrn_ambient_temperature 120
_diffrn_measured_fraction_theta_full 0.996
_diffrn_measured_fraction_theta_max 0.996
_diffrn_measurement_device_type 'Rigaku R-AXIS Rapid'
_diffrn_measurement_method IP
_diffrn_radiation_monochromator graphite
_diffrn_radiation_source 'fine-focus sealed tube'
_diffrn_radiation_type MoK\a
_diffrn_radiation_wavelength 0.71069
_diffrn_reflns_av_R_equivalents 0.0297
_diffrn_reflns_av_sigmaI/netI 0.0391
_diffrn_reflns_limit_h_max 16
_diffrn_reflns_limit_h_min -16
_diffrn_reflns_limit_k_max 16
_diffrn_reflns_limit_k_min -16
_diffrn_reflns_limit_l_max 16
_diffrn_reflns_limit_l_min -18
_diffrn_reflns_number 21394
_diffrn_reflns_theta_full 27.00
_diffrn_reflns_theta_max 27.00
_diffrn_reflns_theta_min 3.01
_diffrn_standards_decay_% 0
_diffrn_standards_interval_count 0
_diffrn_standards_interval_time 0
_diffrn_standards_number 0
_exptl_absorpt_coefficient_mu 2.256
_exptl_absorpt_correction_T_max 0.6611
_exptl_absorpt_correction_T_min 0.4655
_exptl_absorpt_correction_type multi-scan
_exptl_absorpt_process_details 'Rapid AUTO (Rigaku Corp.)'
_exptl_crystal_colour yellow
_exptl_crystal_density_diffrn 1.778
_exptl_crystal_density_method 'not measured'
_exptl_crystal_description prismatic
_exptl_crystal_F_000 1196
_exptl_crystal_size_max 0.40
_exptl_crystal_size_mid 0.20
_exptl_crystal_size_min 0.20
_refine_diff_density_max 1.992
_refine_diff_density_min -2.042
_refine_diff_density_rms 0.170
_refine_ls_extinction_method none
_refine_ls_goodness_of_fit_ref 1.085
_refine_ls_hydrogen_treatment mixed
_refine_ls_matrix_type full
_refine_ls_number_parameters 589
_refine_ls_number_reflns 9716
_refine_ls_number_restraints 0
_refine_ls_restrained_S_all 1.085
_refine_ls_R_factor_all 0.0535
_refine_ls_R_factor_gt 0.0472
_refine_ls_shift/su_max 0.000
_refine_ls_shift/su_mean 0.000
_refine_ls_structure_factor_coef Fsqd
_refine_ls_weighting_details 'calc w=1/[\s^2^(Fo^2^)+(0.0993P)^2^+2.0766P] where P=(Fo^2^+2Fc^2^)/3'
_refine_ls_weighting_scheme calc
_refine_ls_wR_factor_gt 0.1402
_refine_ls_wR_factor_ref 0.1431
_reflns_number_gt 8495
_reflns_number_total 9716
_reflns_threshold_expression >2sigma(I)
_cod_data_source_file ic701585xsup1.cif
_cod_data_source_block LZn2La
_cod_original_cell_volume 2236.0(14)
_cod_original_sg_symbol_H-M P-1
_cod_database_code 4333478

loop_
_symmetry_equiv_pos_as_xyz
'x, y, z'
'-x, -y, -z'

loop_
_atom_site_label
_atom_site_type_symbol
_atom_site_fract_x
_atom_site_fract_y
_atom_site_fract_z
_atom_site_U_iso_or_equiv
_atom_site_adp_type
_atom_site_occupancy
_atom_site_symmetry_multiplicity
_atom_site_calc_flag
_atom_site_refinement_flags
La1 La 0.242112(16) 0.330498(17) 0.155684(16) 0.01921(9) Uani 1 1 d .
Zn1 Zn 0.20814(4) 0.51905(4) 0.39699(3) 0.02128(12) Uani 1 1 d .
Zn2 Zn 0.05969(4) 0.22757(4) -0.06794(3) 0.02100(12) Uani 1 1 d .
C1 C 0.4711(3) 0.5806(4) 0.4418(3) 0.0254(8) Uani 1 1 d .
C2 C 0.4311(3) 0.4895(3) 0.3488(3) 0.0230(8) Uani 1 1 d .
C3 C 0.4990(3) 0.4514(3) 0.2714(3) 0.0234(8) Uani 1 1 d .
C4 C 0.6006(3) 0.4998(4) 0.2844(3) 0.0285(9) Uani 1 1 d .
H1 H 0.6443 0.4728 0.2309 0.034 Uiso 1 1 calc R
C5 C 0.6382(3) 0.5889(4) 0.3773(3) 0.0341(10) Uani 1 1 d .
H2 H 0.7079 0.6229 0.3872 0.041 Uiso 1 1 calc R
C6 C 0.5749(4) 0.6274(4) 0.4541(3) 0.0316(10) Uani 1 1 d .
H3 H 0.6020 0.6873 0.5173 0.038 Uiso 1 1 calc R
O1 O 0.3362(2) 0.4368(2) 0.3306(2) 0.0220(6) Uani 1 1 d .
O2 O 0.4530(2) 0.3600(2) 0.1827(2) 0.0253(6) Uani 1 1 d .
C7 C 0.5172(3) 0.3145(4) 0.1004(3) 0.0271(9) Uani 1 1 d .
H4 H 0.4813 0.2427 0.0485 0.033 Uiso 1 1 calc R
H5 H 0.5846 0.2990 0.1269 0.033 Uiso 1 1 calc R
C8 C 0.5394(4) 0.3905(4) 0.0506(3) 0.0297(9) Uani 1 1 d .
H6 H 0.4891 0.4402 0.0508 0.036 Uiso 1 1 calc R
C9 C 0.6242(4) 0.3919(4) 0.0070(4) 0.0356(10) Uani 1 1 d .
H7 H 0.6756 0.3430 0.0058 0.043 Uiso 1 1 calc R
H8 H 0.6347 0.4417 -0.0235 0.043 Uiso 1 1 calc R
C10 C 0.4127(3) 0.6255(4) 0.5288(3) 0.0272(9) Uani 1 1 d .
H9 H 0.4508 0.6764 0.5914 0.033 Uiso 1 1 calc R
N1 N 0.3143(3) 0.6033(3) 0.5300(3) 0.0251(7) Uani 1 1 d .
O3 O 0.2829(2) 0.6622(3) 0.6283(2) 0.0305(7) Uani 1 1 d .
C11 C 0.1853(3) 0.6103(4) 0.6374(3) 0.0288(9) Uani 1 1 d .
H10 H 0.1901 0.6044 0.7030 0.035 Uiso 1 1 calc R
H11 H 0.1721 0.5340 0.5818 0.035 Uiso 1 1 calc R
C12 C 0.0961(4) 0.6751(4) 0.6323(3) 0.0319(10) Uani 1 1 d .
H12 H 0.0300 0.6311 0.6295 0.038 Uiso 1 1 calc R
H13 H 0.1023 0.7446 0.6963 0.038 Uiso 1 1 calc R
O4 O 0.0875(3) 0.7049(2) 0.5479(2) 0.0303(7) Uani 1 1 d .
N2 N 0.0753(3) 0.6097(3) 0.4517(3) 0.0248(7) Uani 1 1 d .
C13 C -0.0003(3) 0.6209(3) 0.3951(3) 0.0260(8) Uani 1 1 d .
H14 H -0.0432 0.6789 0.4279 0.031 Uiso 1 1 calc R
C14 C -0.0272(3) 0.5548(3) 0.2870(3) 0.0225(8) Uani 1 1 d .
C15 C 0.0342(3) 0.4728(3) 0.2274(3) 0.0217(8) Uani 1 1 d .
C16 C 0.0111(3) 0.4224(3) 0.1196(3) 0.0209(8) Uani 1 1 d .
C17 C -0.0772(3) 0.4468(3) 0.0738(3) 0.0232(8) Uani 1 1 d .
C18 C -0.1393(3) 0.5278(3) 0.1359(3) 0.0260(8) Uani 1 1 d .
H15 H -0.1992 0.5453 0.1054 0.031 Uiso 1 1 calc R
C19 C -0.1145(3) 0.5811(3) 0.2390(3) 0.0256(8) Uani 1 1 d .
H16 H -0.1564 0.6366 0.2791 0.031 Uiso 1 1 calc R
O5 O 0.1129(2) 0.4375(2) 0.2642(2) 0.0226(6) Uani 1 1 d .
O6 O 0.0789(2) 0.3538(2) 0.0684(2) 0.0219(6) Uani 1 1 d .
C20 C -0.1056(3) 0.3970(3) -0.0356(3) 0.0243(8) Uani 1 1 d .
H17 H -0.1597 0.4268 -0.0614 0.029 Uiso 1 1 calc R
N3 N -0.0624(3) 0.3154(3) -0.0999(3) 0.0236(7) Uani 1 1 d .
O7 O -0.1083(3) 0.2886(3) -0.1994(2) 0.0295(7) Uani 1 1 d .
C21 C -0.0598(4) 0.1988(4) -0.2718(3) 0.0289(9) Uani 1 1 d .
H18 H 0.0151 0.2047 -0.2467 0.035 Uiso 1 1 calc R
H19 H -0.0630 0.2055 -0.3371 0.035 Uiso 1 1 calc R
C22 C -0.1117(4) 0.0860(4) -0.2904(3) 0.0319(10) Uani 1 1 d .
H20 H -0.1823 0.0756 -0.3271 0.038 Uiso 1 1 calc R
H21 H -0.0705 0.0281 -0.3359 0.038 Uiso 1 1 calc R
O8 O -0.1229(2) 0.0671(3) -0.2011(2) 0.0278(6) Uani 1 1 d .
N4 N -0.0235(3) 0.0742(3) -0.1471(3) 0.0243(7) Uani 1 1 d .
C23 C -0.0088(3) -0.0180(3) -0.1419(3) 0.0232(8) Uani 1 1 d .
H22 H -0.0607 -0.0792 -0.1773 0.028 Uiso 1 1 calc R
C24 C 0.0804(3) -0.0355(3) -0.0866(3) 0.0226(8) Uani 1 1 d .
C25 C 0.1526(3) 0.0520(3) -0.0139(3) 0.0221(8) Uani 1 1 d .
C26 C 0.2395(3) 0.0231(3) 0.0327(3) 0.0239(8) Uani 1 1 d .
C27 C 0.2516(4) -0.0870(4) 0.0115(3) 0.0294(9) Uani 1 1 d .
H23 H 0.3102 -0.1049 0.0433 0.035 Uiso 1 1 calc R
C28 C 0.1771(4) -0.1719(4) -0.0572(3) 0.0299(9) Uani 1 1 d .
H24 H 0.1849 -0.2475 -0.0713 0.036 Uiso 1 1 calc R
C29 C 0.0935(4) -0.1466(3) -0.1038(3) 0.0271(9) Uani 1 1 d .
H25 H 0.0428 -0.2049 -0.1489 0.032 Uiso 1 1 calc R
O9 O 0.1417(2) 0.1577(2) 0.0142(2) 0.0230(6) Uani 1 1 d .
O10 O 0.3064(2) 0.1141(2) 0.1006(2) 0.0263(6) Uani 1 1 d .
C30 C 0.3736(4) 0.0989(4) 0.1773(4) 0.0432(12) Uani 1 1 d .
H26 H 0.3350 0.0473 0.1989 0.052 Uiso 1 1 calc R
H27 H 0.3897 0.1716 0.2376 0.052 Uiso 1 1 calc R
C31 C 0.4732(5) 0.0543(5) 0.1418(6) 0.066(2) Uani 1 1 d .
H28 H 0.5118 0.0867 0.1061 0.079 Uiso 1 1 calc R
C32 C 0.5119(10) -0.0284(9) 0.1571(10) 0.131(5) Uani 1 1 d .
H29 H 0.4749 -0.0624 0.1925 0.158 Uiso 1 1 calc R
H30 H 0.5764 -0.0537 0.1325 0.158 Uiso 1 1 calc R
O11 O 0.2860(2) 0.5292(2) 0.1869(2) 0.0260(6) Uani 1 1 d .
O12 O 0.2568(2) 0.6417(2) 0.3471(2) 0.0264(6) Uani 1 1 d .
C33 C 0.2946(3) 0.6220(3) 0.2653(3) 0.0251(8) Uani 1 1 d .
C34 C 0.3594(4) 0.7178(4) 0.2596(4) 0.0366(11) Uani 1 1 d .
H31 H 0.3470 0.7881 0.3160 0.055 Uiso 1 1 calc R
H32 H 0.3390 0.7206 0.1946 0.055 Uiso 1 1 calc R
H33 H 0.4340 0.7068 0.2644 0.055 Uiso 1 1 calc R
O13 O 0.1881(2) 0.2463(2) 0.2716(2) 0.0264(6) Uani 1 1 d .
O14 O 0.1714(2) 0.3808(2) 0.4266(2) 0.0242(6) Uani 1 1 d .
C35 C 0.1766(3) 0.2809(3) 0.3647(3) 0.0235(8) Uani 1 1 d .
C36 C 0.1669(4) 0.1939(4) 0.4056(3) 0.0320(10) Uani 1 1 d .
H34 H 0.0928 0.1666 0.3987 0.048 Uiso 1 1 calc R
H35 H 0.1950 0.2271 0.4776 0.048 Uiso 1 1 calc R
H36 H 0.2066 0.1317 0.3669 0.048 Uiso 1 1 calc R
O15 O 0.2976(2) 0.3071(3) -0.0142(2) 0.0291(7) Uani 1 1 d .
O16 O 0.1762(2) 0.2301(2) -0.1497(2) 0.0255(6) Uani 1 1 d .
C37 C 0.2694(3) 0.2645(3) -0.1090(3) 0.0259(8) Uani 1 1 d .
C38 C 0.3514(4) 0.2592(5) -0.1795(4) 0.0373(11) Uani 1 1 d .
H37 H 0.3278 0.2007 -0.2478 0.056 Uiso 1 1 calc R
H38 H 0.4176 0.2422 -0.1538 0.056 Uiso 1 1 calc R
H39 H 0.3621 0.3312 -0.1826 0.056 Uiso 1 1 calc R
Cl1 Cl 0.7705(3) 0.0516(3) 0.2822(3) 0.1368(12) Uani 1 1 d .
Cl2 Cl 0.6333(6) 0.0547(6) 0.4269(5) 0.308(5) Uani 1 1 d .
Cl3 Cl 0.8583(6) 0.0234(5) 0.4516(3) 0.224(3) Uani 1 1 d .
C39 C 0.7563(10) 0.0892(9) 0.4133(8) 0.113(4) Uani 1 1 d .
H40 H 0.7723 0.1718 0.4519 0.136 Uiso 1 1 calc R

loop_
_atom_site_aniso_label
_atom_site_aniso_U_11
_atom_site_aniso_U_22
_atom_site_aniso_U_33
_atom_site_aniso_U_23
_atom_site_aniso_U_13
_atom_site_aniso_U_12
La1 0.01849(13) 0.01887(13) 0.01749(13) 0.00582(9) 0.00092(9) -0.00209(9)
Zn1 0.0211(2) 0.0216(2) 0.0178(2) 0.00600(18) 0.00178(17) -0.00308(18)
Zn2 0.0226(2) 0.0186(2) 0.0192(2) 0.00667(18) -0.00052(17) -0.00316(18)
C1 0.0208(19) 0.033(2) 0.023(2) 0.0133(17) 0.0000(16) -0.0040(17)
C2 0.0224(19) 0.026(2) 0.0217(19) 0.0127(16) 0.0004(15) -0.0020(16)
C3 0.0214(19) 0.029(2) 0.0190(19) 0.0108(16) 0.0009(15) -0.0016(16)
C4 0.0211(19) 0.041(2) 0.023(2) 0.0141(18) 0.0019(16) -0.0018(18)
C5 0.021(2) 0.047(3) 0.027(2) 0.013(2) -0.0033(17) -0.012(2)
C6 0.027(2) 0.040(2) 0.022(2) 0.0108(18) -0.0024(17) -0.0096(19)
O1 0.0203(13) 0.0239(14) 0.0208(14) 0.0093(11) 0.0019(11) -0.0039(11)
O2 0.0220(14) 0.0278(14) 0.0230(14) 0.0082(12) 0.0045(11) -0.0016(12)
C7 0.024(2) 0.029(2) 0.026(2) 0.0100(17) 0.0075(16) 0.0034(17)
C8 0.026(2) 0.034(2) 0.028(2) 0.0129(18) 0.0019(17) 0.0001(18)
C9 0.031(2) 0.043(3) 0.032(2) 0.017(2) 0.0029(19) -0.003(2)
C10 0.027(2) 0.029(2) 0.0203(19) 0.0075(16) -0.0033(16) -0.0080(17)
N1 0.0284(18) 0.0264(17) 0.0173(16) 0.0070(13) 0.0039(13) -0.0038(14)
O3 0.0285(15) 0.0332(16) 0.0191(14) 0.0018(12) 0.0066(12) -0.0083(13)
C11 0.028(2) 0.030(2) 0.025(2) 0.0097(17) 0.0057(17) -0.0076(18)
C12 0.034(2) 0.034(2) 0.024(2) 0.0088(18) 0.0080(18) 0.0009(19)
O4 0.0406(17) 0.0261(15) 0.0193(14) 0.0046(12) 0.0057(13) 0.0026(13)
N2 0.0268(17) 0.0198(16) 0.0229(17) 0.0050(13) 0.0037(14) -0.0023(14)
C13 0.031(2) 0.0227(19) 0.026(2) 0.0107(16) 0.0080(17) 0.0012(17)
C14 0.0228(19) 0.0216(18) 0.0225(19) 0.0092(15) 0.0039(15) -0.0018(15)
C15 0.0186(17) 0.0203(18) 0.028(2) 0.0126(16) 0.0035(15) -0.0044(15)
C16 0.0208(18) 0.0157(17) 0.025(2) 0.0080(15) 0.0035(15) -0.0030(14)
C17 0.0209(18) 0.0204(18) 0.031(2) 0.0144(16) 0.0002(16) -0.0050(15)
C18 0.0211(19) 0.0232(19) 0.035(2) 0.0139(17) -0.0003(16) 0.0003(16)
C19 0.0242(19) 0.0222(19) 0.031(2) 0.0105(16) 0.0076(16) 0.0033(16)
O5 0.0207(13) 0.0220(13) 0.0223(14) 0.0075(11) 0.0006(11) 0.0000(11)
O6 0.0205(13) 0.0216(13) 0.0199(13) 0.0060(11) 0.0011(10) -0.0006(11)
C20 0.0203(18) 0.0229(19) 0.033(2) 0.0162(17) -0.0003(16) -0.0035(16)
N3 0.0262(17) 0.0260(17) 0.0186(16) 0.0117(13) -0.0035(13) -0.0062(14)
O7 0.0354(16) 0.0315(16) 0.0206(15) 0.0119(12) -0.0052(12) -0.0002(13)
C21 0.038(2) 0.026(2) 0.021(2) 0.0097(16) 0.0002(17) -0.0029(18)
C22 0.043(3) 0.029(2) 0.023(2) 0.0122(17) -0.0040(18) -0.0078(19)
O8 0.0260(15) 0.0319(15) 0.0257(15) 0.0153(12) -0.0053(12) -0.0080(12)
N4 0.0259(17) 0.0243(17) 0.0207(16) 0.0098(13) -0.0026(13) -0.0062(14)
C23 0.029(2) 0.0205(18) 0.0165(18) 0.0053(14) 0.0036(15) -0.0054(16)
C24 0.027(2) 0.0194(18) 0.0186(18) 0.0059(15) 0.0059(15) -0.0031(16)
C25 0.0258(19) 0.0209(18) 0.0189(18) 0.0080(15) 0.0049(15) -0.0015(16)
C26 0.028(2) 0.0229(19) 0.0198(19) 0.0076(15) 0.0053(15) 0.0005(16)
C27 0.034(2) 0.027(2) 0.031(2) 0.0148(18) 0.0071(18) 0.0072(18)
C28 0.039(2) 0.0215(19) 0.031(2) 0.0120(17) 0.0083(19) 0.0036(18)
C29 0.037(2) 0.0204(19) 0.021(2) 0.0062(15) 0.0072(17) -0.0029(17)
O9 0.0275(14) 0.0146(12) 0.0219(14) 0.0046(10) -0.0023(11) -0.0024(11)
O10 0.0274(15) 0.0231(14) 0.0262(15) 0.0094(12) -0.0021(12) 0.0018(12)
C30 0.052(3) 0.034(2) 0.041(3) 0.016(2) -0.015(2) 0.006(2)
C31 0.043(3) 0.048(3) 0.105(6) 0.036(4) -0.021(3) 0.002(3)
C32 0.120(9) 0.094(7) 0.156(11) 0.037(7) -0.052(8) 0.037(7)
O11 0.0304(15) 0.0243(14) 0.0229(14) 0.0107(12) 0.0016(12) -0.0028(12)
O12 0.0339(16) 0.0242(14) 0.0201(14) 0.0095(11) 0.0028(12) -0.0035(12)
C33 0.027(2) 0.0224(19) 0.026(2) 0.0122(16) -0.0036(16) -0.0043(16)
C34 0.042(3) 0.031(2) 0.033(2) 0.0122(19) 0.005(2) -0.014(2)
O13 0.0300(15) 0.0220(14) 0.0247(15) 0.0084(12) 0.0024(12) -0.0031(12)
O14 0.0247(14) 0.0227(14) 0.0231(14) 0.0085(11) 0.0029(11) -0.0033(11)
C35 0.0199(18) 0.0248(19) 0.023(2) 0.0095(16) -0.0011(15) -0.0046(15)
C36 0.045(3) 0.024(2) 0.026(2) 0.0106(17) 0.0040(19) -0.0015(19)
O15 0.0255(15) 0.0369(17) 0.0205(14) 0.0088(13) 0.0037(12) -0.0049(13)
O16 0.0253(14) 0.0250(14) 0.0257(15) 0.0108(12) 0.0030(12) -0.0006(12)
C37 0.026(2) 0.026(2) 0.024(2) 0.0095(16) 0.0047(16) 0.0010(17)
C38 0.031(2) 0.051(3) 0.028(2) 0.014(2) 0.0100(19) 0.002(2)
Cl1 0.181(3) 0.100(2) 0.114(2) 0.0362(18) 0.014(2) -0.019(2)
Cl2 0.291(7) 0.268(7) 0.196(5) -0.049(5) 0.113(5) -0.185(6)
Cl3 0.391(9) 0.175(4) 0.108(3) 0.065(3) -0.010(4) 0.055(5)
C39 0.146(11) 0.075(6) 0.096(8) 0.022(5) 0.007(7) -0.035(7)

loop_
_atom_type_symbol
_atom_type_description
_atom_type_scat_dispersion_real
_atom_type_scat_dispersion_imag
_atom_type_scat_source
C C 0.0033 0.0016 'International Tables Vol C Tables 4.2.6.8 and 6.1.1.4'
H H 0.0000 0.0000 'International Tables Vol C Tables 4.2.6.8 and 6.1.1.4'
La La -0.2871 2.4523 'International Tables Vol C Tables 4.2.6.8 and 6.1.1.4'
N N 0.0061 0.0033 'International Tables Vol C Tables 4.2.6.8 and 6.1.1.4'
O O 0.0106 0.0060 'International Tables Vol C Tables 4.2.6.8 and 6.1.1.4'
Zn Zn 0.2839 1.4301 'International Tables Vol C Tables 4.2.6.8 and 6.1.1.4'
Cl Cl 0.1484 0.1585 'International Tables Vol C Tables 4.2.6.8 and 6.1.1.4'

loop_
_geom_angle_atom_site_label_1
_geom_angle_atom_site_label_2
_geom_angle_atom_site_label_3
_geom_angle
O5 La1 O6 62.96(9)
O5 La1 O1 73.33(10)
O6 La1 O1 133.38(9)
O5 La1 O13 69.18(10)
O6 La1 O13 106.89(10)
O1 La1 O13 69.41(9)
O5 La1 O11 73.85(10)
O6 La1 O11 81.96(10)
O1 La1 O11 70.71(10)
O13 La1 O11 131.49(10)
O5 La1 O15 134.06(10)
O6 La1 O15 77.51(10)
O1 La1 O15 129.66(9)
O13 La1 O15 149.73(10)
O11 La1 O15 78.55(10)
O5 La1 O9 107.08(10)
O6 La1 O9 62.03(9)
O1 La1 O9 152.99(9)
O13 La1 O9 85.29(10)
O11 La1 O9 136.07(10)
O15 La1 O9 70.16(10)
O5 La1 O2 130.23(9)
O6 La1 O2 147.06(9)
O1 La1 O2 59.85(9)
O13 La1 O2 106.04(10)
O11 La1 O2 75.59(10)
O15 La1 O2 74.66(10)
O9 La1 O2 122.17(9)
O5 La1 O10 134.42(9)
O6 La1 O10 119.62(9)
O1 La1 O10 102.03(9)
O13 La1 O10 67.03(9)
O11 La1 O10 148.96(9)
O15 La1 O10 84.56(10)
O9 La1 O10 57.62(9)
O2 La1 O10 74.92(9)
O5 La1 Zn1 35.91(7)
O6 La1 Zn1 97.24(7)
O1 La1 Zn1 37.46(7)
O13 La1 Zn1 65.11(7)
O11 La1 Zn1 66.48(7)
O15 La1 Zn1 145.03(7)
O9 La1 Zn1 137.85(7)
O2 La1 Zn1 95.55(7)
O10 La1 Zn1 125.97(6)
O5 La1 Zn2 92.58(7)
O6 La1 Zn2 32.10(6)
O1 La1 Zn2 165.40(7)
O13 La1 Zn2 109.67(7)
O11 La1 Zn2 102.17(7)
O15 La1 Zn2 58.31(7)
O9 La1 Zn2 34.73(7)
O2 La1 Zn2 131.96(7)
O10 La1 Zn2 90.51(6)
Zn1 La1 Zn2 128.25(3)
O5 Zn1 O1 91.62(12)
O5 Zn1 O14 86.84(12)
O1 Zn1 O14 85.62(11)
O5 Zn1 N1 176.76(12)
O1 Zn1 N1 85.61(13)
O14 Zn1 N1 94.63(13)
O5 Zn1 O12 89.22(11)
O1 Zn1 O12 86.35(12)
O14 Zn1 O12 170.95(11)
N1 Zn1 O12 88.91(13)
O5 Zn1 N2 84.79(13)
O1 Zn1 N2 173.54(13)
O14 Zn1 N2 99.52(13)
N1 Zn1 N2 97.80(14)
O12 Zn1 N2 88.23(13)
O5 Zn1 La1 45.14(8)
O1 Zn1 La1 46.54(8)
O14 Zn1 La1 86.35(8)
N1 Zn1 La1 132.01(10)
O12 Zn1 La1 85.10(8)
N2 Zn1 La1 129.44(10)
O6 Zn2 O16 112.04(12)
O6 Zn2 N4 140.86(13)
O16 Zn2 N4 105.48(13)
O6 Zn2 O9 79.52(12)
O16 Zn2 O9 94.52(12)
N4 Zn2 O9 87.00(13)
O6 Zn2 N3 84.92(13)
O16 Zn2 N3 108.34(13)
N4 Zn2 N3 93.77(14)
O9 Zn2 N3 155.95(12)
O6 Zn2 La1 41.87(8)
O16 Zn2 La1 89.72(9)
N4 Zn2 La1 130.53(10)
O9 Zn2 La1 44.37(7)
N3 Zn2 La1 126.13(9)
C6 C1 C2 119.6(4)
C6 C1 C10 116.8(4)
C2 C1 C10 123.5(4)
O1 C2 C1 124.5(4)
O1 C2 C3 118.2(4)
C1 C2 C3 117.3(4)
C4 C3 O2 124.6(4)
C4 C3 C2 122.3(4)
O2 C3 C2 113.2(3)
C3 C4 C5 119.1(4)
C3 C4 H1 120.4
C5 C4 H1 120.4
C6 C5 C4 120.1(4)
C6 C5 H2 119.9
C4 C5 H2 119.9
C5 C6 C1 121.6(4)
C5 C6 H3 119.2
C1 C6 H3 119.2
C2 O1 Zn1 121.7(3)
C2 O1 La1 123.5(2)
Zn1 O1 La1 96.01(11)
C3 O2 C7 117.0(3)
C3 O2 La1 116.5(2)
C7 O2 La1 123.1(2)
O2 C7 C8 113.1(4)
O2 C7 H4 109.0
C8 C7 H4 109.0
O2 C7 H5 109.0
C8 C7 H5 109.0
H4 C7 H5 107.8
C9 C8 C7 123.2(5)
C9 C8 H6 118.4
C7 C8 H6 118.4
C8 C9 H7 120.0
C8 C9 H8 120.0
H7 C9 H8 120.0
N1 C10 C1 126.3(4)
N1 C10 H9 116.8
C1 C10 H9 116.8
C10 N1 O3 111.3(3)
C10 N1 Zn1 123.6(3)
O3 N1 Zn1 123.8(3)
N1 O3 C11 110.3(3)
O3 C11 C12 111.5(4)
O3 C11 H10 109.3
C12 C11 H10 109.3
O3 C11 H11 109.3
C12 C11 H11 109.3
H10 C11 H11 108.0
O4 C12 C11 116.2(4)
O4 C12 H12 108.2
C11 C12 H12 108.2
O4 C12 H13 108.2
C11 C12 H13 108.2
H12 C12 H13 107.4
N2 O4 C12 112.5(3)
C13 N2 O4 108.6(3)
C13 N2 Zn1 125.1(3)
O4 N2 Zn1 119.7(3)
N2 C13 C14 127.0(4)
N2 C13 H14 116.5
C14 C13 H14 116.5
C15 C14 C19 119.3(4)
C15 C14 C13 122.6(4)
C19 C14 C13 117.8(4)
O5 C15 C14 124.4(4)
O5 C15 C16 116.3(4)
C14 C15 C16 119.2(4)
O6 C16 C17 124.1(4)
O6 C16 C15 115.4(4)
C17 C16 C15 120.5(4)
C16 C17 C18 118.9(4)
C16 C17 C20 123.1(4)
C18 C17 C20 118.0(4)
C19 C18 C17 121.1(4)
C19 C18 H15 119.5
C17 C18 H15 119.5
C18 C19 C14 120.8(4)
C18 C19 H16 119.6
C14 C19 H16 119.6
C15 O5 Zn1 129.1(3)
C15 O5 La1 121.6(2)
Zn1 O5 La1 98.95(11)
C16 O6 Zn2 130.2(2)
C16 O6 La1 121.5(2)
Zn2 O6 La1 106.03(12)
N3 C20 C17 124.4(4)
N3 C20 H17 117.8
C17 C20 H17 117.8
C20 N3 O7 109.4(3)
C20 N3 Zn2 127.6(3)
O7 N3 Zn2 123.0(3)
N3 O7 C21 109.9(3)
O7 C21 C22 112.5(4)
O7 C21 H18 109.1
C22 C21 H18 109.1
O7 C21 H19 109.1
C22 C21 H19 109.1
H18 C21 H19 107.8
O8 C22 C21 116.1(4)
O8 C22 H20 108.3
C21 C22 H20 108.3
O8 C22 H21 108.3
C21 C22 H21 108.3
H20 C22 H21 107.4
N4 O8 C22 111.5(3)
C23 N4 O8 111.2(3)
C23 N4 Zn2 128.7(3)
O8 N4 Zn2 118.8(2)
N4 C23 C24 124.9(4)
N4 C23 H22 117.5
C24 C23 H22 117.5
C29 C24 C25 118.9(4)
C29 C24 C23 117.2(4)
C25 C24 C23 123.9(4)
O9 C25 C26 118.3(4)
O9 C25 C24 123.4(4)
C26 C25 C24 118.3(4)
C27 C26 O10 125.0(4)
C27 C26 C25 121.1(4)
O10 C26 C25 113.8(3)
C26 C27 C28 119.7(4)
C26 C27 H23 120.1
C28 C27 H23 120.1
C29 C28 C27 120.3(4)
C29 C28 H24 119.8
C27 C28 H24 119.8
C28 C29 C24 121.5(4)
C28 C29 H25 119.2
C24 C29 H25 119.2
C25 O9 Zn2 127.1(3)
C25 O9 La1 130.7(3)
Zn2 O9 La1 100.90(11)
C26 O10 C30 117.6(3)
C26 O10 La1 118.5(2)
C30 O10 La1 116.4(3)
O10 C30 C31 113.6(5)
O10 C30 H26 108.8
C31 C30 H26 108.8
O10 C30 H27 108.8
C31 C30 H27 108.8
H26 C30 H27 107.7
C32 C31 C30 123.7(10)
C32 C31 H28 118.1
C30 C31 H28 118.1
C31 C32 H29 120.0
C31 C32 H30 120.0
H29 C32 H30 120.0
C33 O11 La1 134.2(3)
C33 O12 Zn1 125.0(3)
O12 C33 O11 126.7(4)
O12 C33 C34 116.8(4)
O11 C33 C34 116.5(4)
C33 C34 H31 109.5
C33 C34 H32 109.5
H31 C34 H32 109.5
C33 C34 H33 109.5
H31 C34 H33 109.5
H32 C34 H33 109.5
C35 O13 La1 136.5(3)
C35 O14 Zn1 124.6(3)
O13 C35 O14 126.3(4)
O13 C35 C36 116.6(4)
O14 C35 C36 117.1(4)
C35 C36 H34 109.5
C35 C36 H35 109.5
H34 C36 H35 109.5
C35 C36 H36 109.5
H34 C36 H36 109.5
H35 C36 H36 109.5
C37 O15 La1 144.2(3)
C37 O16 Zn2 121.7(3)
O16 C37 O15 124.9(4)
O16 C37 C38 116.7(4)
O15 C37 C38 118.3(4)
C37 C38 H37 109.5
C37 C38 H38 109.5
H37 C38 H38 109.5
C37 C38 H39 109.5
H37 C38 H39 109.5
H38 C38 H39 109.5
Cl2 C39 Cl1 110.3(7)
Cl2 C39 Cl3 117.3(8)
Cl1 C39 Cl3 103.6(7)
Cl2 C39 H40 108.4
Cl1 C39 H40 108.4
Cl3 C39 H40 108.4

loop_
_geom_bond_atom_site_label_1
_geom_bond_atom_site_label_2
_geom_bond_distance
La1 O5 2.457(3)
La1 O6 2.475(3)
La1 O1 2.499(3)
La1 O13 2.503(3)
La1 O11 2.505(3)
La1 O15 2.521(3)
La1 O9 2.538(3)
La1 O2 2.688(3)
La1 O10 2.836(3)
La1 Zn1 3.4246(12)
La1 Zn2 3.5636(13)
Zn1 O5 2.033(3)
Zn1 O1 2.094(3)
Zn1 O14 2.095(3)
Zn1 N1 2.112(4)
Zn1 O12 2.128(3)
Zn1 N2 2.152(4)
Zn2 O6 1.970(3)
Zn2 O16 1.986(3)
Zn2 N4 2.049(3)
Zn2 O9 2.067(3)
Zn2 N3 2.147(4)
C1 C6 1.402(6)
C1 C2 1.414(6)
C1 C10 1.441(6)
C2 O1 1.319(5)
C2 C3 1.415(6)
C3 C4 1.383(6)
C3 O2 1.403(5)
C4 C5 1.395(6)
C4 H1 0.9500
C5 C6 1.367(7)
C5 H2 0.9500
C6 H3 0.9500
O2 C7 1.440(5)
C7 C8 1.499(6)
C7 H4 0.9900
C7 H5 0.9900
C8 C9 1.302(6)
C8 H6 0.9500
C9 H7 0.9500
C9 H8 0.9500
C10 N1 1.283(6)
C10 H9 0.9500
N1 O3 1.414(4)
O3 C11 1.435(5)
C11 C12 1.491(7)
C11 H10 0.9900
C11 H11 0.9900
C12 O4 1.441(6)
C12 H12 0.9900
C12 H13 0.9900
O4 N2 1.426(4)
N2 C13 1.284(6)
C13 C14 1.444(6)
C13 H14 0.9500
C14 C15 1.402(6)
C14 C19 1.417(6)
C15 O5 1.311(5)
C15 C16 1.421(6)
C16 O6 1.327(5)
C16 C17 1.398(6)
C17 C18 1.413(6)
C17 C20 1.450(6)
C18 C19 1.363(6)
C18 H15 0.9500
C19 H16 0.9500
C20 N3 1.285(6)
C20 H17 0.9500
N3 O7 1.411(4)
O7 C21 1.430(5)
C21 C22 1.510(6)
C21 H18 0.9900
C21 H19 0.9900
C22 O8 1.440(5)
C22 H20 0.9900
C22 H21 0.9900
O8 N4 1.426(5)
N4 C23 1.284(5)
C23 C24 1.440(6)
C23 H22 0.9500
C24 C29 1.413(6)
C24 C25 1.421(5)
C25 O9 1.308(5)
C25 C26 1.420(6)
C26 C27 1.384(6)
C26 O10 1.385(5)
C27 C28 1.403(7)
C27 H23 0.9500
C28 C29 1.363(7)
C28 H24 0.9500
C29 H25 0.9500
O10 C30 1.450(6)
C30 C31 1.477(9)
C30 H26 0.9900
C30 H27 0.9900
C31 C32 1.328(12)
C31 H28 0.9500
C32 H29 0.9500
C32 H30 0.9500
O11 C33 1.270(5)
O12 C33 1.248(5)
C33 C34 1.515(6)
C34 H31 0.9800
C34 H32 0.9800
C34 H33 0.9800
O13 C35 1.257(5)
O14 C35 1.260(5)
C35 C36 1.512(6)
C36 H34 0.9800
C36 H35 0.9800
C36 H36 0.9800
O15 C37 1.264(5)
O16 C37 1.262(5)
C37 C38 1.506(6)
C38 H37 0.9800
C38 H38 0.9800
C38 H39 0.9800
Cl1 C39 1.783(12)
Cl2 C39 1.667(13)
Cl3 C39 1.798(15)
C39 H40 1.0000

loop_
_geom_torsion_atom_site_label_1
_geom_torsion_atom_site_label_2
_geom_torsion_atom_site_label_3
_geom_torsion_atom_site_label_4
_geom_torsion
O6 La1 Zn1 O5 16.87(13)
O1 La1 Zn1 O5 -176.60(15)
O13 La1 Zn1 O5 -88.43(14)
O11 La1 Zn1 O5 94.81(14)
O15 La1 Zn1 O5 95.41(17)
O9 La1 Zn1 O5 -38.79(15)
O2 La1 Zn1 O5 166.45(13)
O10 La1 Zn1 O5 -118.18(13)
Zn2 La1 Zn1 O5 7.69(11)
O5 La1 Zn1 O1 176.60(15)
O6 La1 Zn1 O1 -166.53(12)
O13 La1 Zn1 O1 88.17(13)
O11 La1 Zn1 O1 -88.59(13)
O15 La1 Zn1 O1 -87.99(16)
O9 La1 Zn1 O1 137.81(14)
O2 La1 Zn1 O1 -16.95(12)
O10 La1 Zn1 O1 58.42(13)
Zn2 La1 Zn1 O1 -175.71(10)
O5 La1 Zn1 O14 89.18(14)
O6 La1 Zn1 O14 106.05(11)
O1 La1 Zn1 O14 -87.42(13)
O13 La1 Zn1 O14 0.75(11)
O11 La1 Zn1 O14 -176.02(11)
O15 La1 Zn1 O14 -175.42(15)
O9 La1 Zn1 O14 50.38(13)
O2 La1 Zn1 O14 -104.38(11)
O10 La1 Zn1 O14 -29.01(11)
Zn2 La1 Zn1 O14 96.87(8)
O5 La1 Zn1 N1 -177.88(17)
O6 La1 Zn1 N1 -161.01(14)
O1 La1 Zn1 N1 5.51(16)
O13 La1 Zn1 N1 93.69(15)
O11 La1 Zn1 N1 -83.08(15)
O15 La1 Zn1 N1 -82.48(18)
O9 La1 Zn1 N1 143.32(16)
O2 La1 Zn1 N1 -11.44(15)
O10 La1 Zn1 N1 63.93(15)
Zn2 La1 Zn1 N1 -170.19(13)
O5 La1 Zn1 O12 -93.79(14)
O6 La1 Zn1 O12 -76.92(11)
O1 La1 Zn1 O12 89.61(13)
O13 La1 Zn1 O12 177.78(12)
O11 La1 Zn1 O12 1.01(11)
O15 La1 Zn1 O12 1.61(15)
O9 La1 Zn1 O12 -132.59(13)
O2 La1 Zn1 O12 72.65(11)
O10 La1 Zn1 O12 148.02(11)
Zn2 La1 Zn1 O12 -86.10(9)
O5 La1 Zn1 N2 -10.15(16)
O6 La1 Zn1 N2 6.72(14)
O1 La1 Zn1 N2 173.25(16)
O13 La1 Zn1 N2 -98.58(14)
O11 La1 Zn1 N2 84.65(14)
O15 La1 Zn1 N2 85.25(17)
O9 La1 Zn1 N2 -48.95(16)
O2 La1 Zn1 N2 156.29(14)
O10 La1 Zn1 N2 -128.34(14)
Zn2 La1 Zn1 N2 -2.46(12)
O5 La1 Zn2 O6 21.83(14)
O1 La1 Zn2 O6 6.9(3)
O13 La1 Zn2 O6 90.62(14)
O11 La1 Zn2 O6 -52.20(14)
O15 La1 Zn2 O6 -120.38(15)
O9 La1 Zn2 O6 138.65(17)
O2 La1 Zn2 O6 -133.66(15)
O10 La1 Zn2 O6 156.34(13)
Zn1 La1 Zn2 O6 17.32(12)
O5 La1 Zn2 O16 146.42(11)
O6 La1 Zn2 O16 124.59(15)
O1 La1 Zn2 O16 131.5(3)
O13 La1 Zn2 O16 -144.78(11)
O11 La1 Zn2 O16 72.39(11)
O15 La1 Zn2 O16 4.22(12)
O9 La1 Zn2 O16 -96.76(15)
O2 La1 Zn2 O16 -9.07(12)
O10 La1 Zn2 O16 -79.07(11)
Zn1 La1 Zn2 O16 141.92(9)
O5 La1 Zn2 N4 -103.27(15)
O6 La1 Zn2 N4 -125.10(18)
O1 La1 Zn2 N4 -118.2(3)
O13 La1 Zn2 N4 -34.48(15)
O11 La1 Zn2 N4 -177.30(15)
O15 La1 Zn2 N4 114.52(16)
O9 La1 Zn2 N4 13.55(18)
O2 La1 Zn2 N4 101.24(16)
O10 La1 Zn2 N4 31.24(15)
Zn1 La1 Zn2 N4 -107.78(14)
O5 La1 Zn2 O9 -116.82(13)
O6 La1 Zn2 O9 -138.65(17)
O1 La1 Zn2 O9 -131.7(3)
O13 La1 Zn2 O9 -48.03(14)
O11 La1 Zn2 O9 169.15(14)
O15 La1 Zn2 O9 100.97(15)
O2 La1 Zn2 O9 87.69(15)
O10 La1 Zn2 O9 17.69(13)
Zn1 La1 Zn2 O9 -121.33(12)
O5 La1 Zn2 N3 33.71(13)
O6 La1 Zn2 N3 11.88(16)
O1 La1 Zn2 N3 18.8(3)
O13 La1 Zn2 N3 102.50(14)
O11 La1 Zn2 N3 -40.32(13)
O15 La1 Zn2 N3 -108.49(15)
O9 La1 Zn2 N3 150.53(16)
O2 La1 Zn2 N3 -121.78(14)
O10 La1 Zn2 N3 168.22(13)
Zn1 La1 Zn2 N3 29.21(11)
C6 C1 C2 O1 177.4(4)
C10 C1 C2 O1 1.1(7)
C6 C1 C2 C3 -1.1(6)
C10 C1 C2 C3 -177.4(4)
O1 C2 C3 C4 -178.5(4)
C1 C2 C3 C4 0.1(6)
O1 C2 C3 O2 0.6(5)
C1 C2 C3 O2 179.2(4)
O2 C3 C4 C5 -178.5(4)
C2 C3 C4 C5 0.5(7)
C3 C4 C5 C6 0.0(7)
C4 C5 C6 C1 -1.1(8)
C2 C1 C6 C5 1.6(7)
C10 C1 C6 C5 178.1(5)
C1 C2 O1 Zn1 31.9(5)
C3 C2 O1 Zn1 -149.6(3)
C1 C2 O1 La1 155.8(3)
C3 C2 O1 La1 -25.7(5)
O5 Zn1 O1 C2 138.3(3)
O14 Zn1 O1 C2 -135.0(3)
N1 Zn1 O1 C2 -40.0(3)
O12 Zn1 O1 C2 49.2(3)
N2 Zn1 O1 C2 82.1(11)
La1 Zn1 O1 C2 135.9(3)
O5 Zn1 O1 La1 2.41(10)
O14 Zn1 O1 La1 89.12(11)
N1 Zn1 O1 La1 -175.89(12)
O12 Zn1 O1 La1 -86.71(11)
N2 Zn1 O1 La1 -53.8(11)
O5 La1 O1 C2 -136.8(3)
O6 La1 O1 C2 -116.2(3)
O13 La1 O1 C2 149.6(3)
O11 La1 O1 C2 -58.5(3)
O15 La1 O1 C2 -2.8(3)
O9 La1 O1 C2 128.1(3)
O2 La1 O1 C2 25.6(3)
O10 La1 O1 C2 90.1(3)
Zn1 La1 O1 C2 -134.8(3)
Zn2 La1 O1 C2 -121.3(3)
O5 La1 O1 Zn1 -2.08(9)
O6 La1 O1 Zn1 18.54(16)
O13 La1 O1 Zn1 -75.59(11)
O11 La1 O1 Zn1 76.22(11)
O15 La1 O1 Zn1 131.92(12)
O9 La1 O1 Zn1 -97.1(2)
O2 La1 O1 Zn1 160.39(14)
O10 La1 O1 Zn1 -135.17(10)
Zn2 La1 O1 Zn1 13.5(3)
C4 C3 O2 C7 0.1(6)
C2 C3 O2 C7 -179.0(4)
C4 C3 O2 La1 -159.7(4)
C2 C3 O2 La1 21.2(4)
O5 La1 O2 C3 -1.1(3)
O6 La1 O2 C3 101.0(3)
O1 La1 O2 C3 -23.3(2)
O13 La1 O2 C3 -77.1(3)
O11 La1 O2 C3 52.5(3)
O15 La1 O2 C3 134.3(3)
O9 La1 O2 C3 -171.7(2)
O10 La1 O2 C3 -137.3(3)
Zn1 La1 O2 C3 -11.5(3)
Zn2 La1 O2 C3 146.0(2)
O5 La1 O2 C7 -159.5(3)
O6 La1 O2 C7 -57.4(3)
O1 La1 O2 C7 178.2(3)
O13 La1 O2 C7 124.4(3)
O11 La1 O2 C7 -105.9(3)
O15 La1 O2 C7 -24.1(3)
O9 La1 O2 C7 29.8(3)
O10 La1 O2 C7 64.3(3)
Zn1 La1 O2 C7 -169.9(3)
Zn2 La1 O2 C7 -12.4(3)
C3 O2 C7 C8 -69.5(5)
La1 O2 C7 C8 88.8(4)
O2 C7 C8 C9 151.0(4)
C6 C1 C10 N1 171.6(4)
C2 C1 C10 N1 -12.0(7)
C1 C10 N1 O3 -179.9(4)
C1 C10 N1 Zn1 -12.5(7)
O5 Zn1 N1 C10 -1(3)
O1 Zn1 N1 C10 30.9(4)
O14 Zn1 N1 C10 116.2(4)
O12 Zn1 N1 C10 -55.5(4)
N2 Zn1 N1 C10 -143.5(4)
La1 Zn1 N1 C10 26.9(4)
O5 Zn1 N1 O3 165(2)
O1 Zn1 N1 O3 -163.3(3)
O14 Zn1 N1 O3 -78.0(3)
O12 Zn1 N1 O3 110.3(3)
N2 Zn1 N1 O3 22.3(3)
La1 Zn1 N1 O3 -167.3(2)
C10 N1 O3 C11 -160.5(4)
Zn1 N1 O3 C11 32.2(4)
N1 O3 C11 C12 -104.4(4)
O3 C11 C12 O4 50.5(5)
C11 C12 O4 N2 59.6(5)
C12 O4 N2 C13 132.7(4)
C12 O4 N2 Zn1 -74.5(4)
O5 Zn1 N2 C13 -22.5(3)
O1 Zn1 N2 C13 34.0(12)
O14 Zn1 N2 C13 -108.4(3)
N1 Zn1 N2 C13 155.5(3)
O12 Zn1 N2 C13 66.9(3)
La1 Zn1 N2 C13 -15.3(4)
O5 Zn1 N2 O4 -170.6(3)
O1 Zn1 N2 O4 -114.1(10)
O14 Zn1 N2 O4 103.5(3)
N1 Zn1 N2 O4 7.4(3)
O12 Zn1 N2 O4 -81.2(3)
La1 Zn1 N2 O4 -163.4(2)
O4 N2 C13 C14 168.1(4)
Zn1 N2 C13 C14 17.1(6)
N2 C13 C14 C15 -5.4(7)
N2 C13 C14 C19 179.8(4)
C19 C14 C15 O5 -175.9(4)
C13 C14 C15 O5 9.3(6)
C19 C14 C15 C16 3.5(5)
C13 C14 C15 C16 -171.2(4)
O5 C15 C16 O6 -6.8(5)
C14 C15 C16 O6 173.7(3)
O5 C15 C16 C17 174.0(3)
C14 C15 C16 C17 -5.5(5)
O6 C16 C17 C18 -175.2(3)
C15 C16 C17 C18 4.0(5)
O6 C16 C17 C20 1.6(6)
C15 C16 C17 C20 -179.3(3)
C16 C17 C18 C19 -0.4(6)
C20 C17 C18 C19 -177.3(4)
C17 C18 C19 C14 -1.6(6)
C15 C14 C19 C18 0.0(6)
C13 C14 C19 C18 174.9(4)
C14 C15 O5 Zn1 -27.0(5)
C16 C15 O5 Zn1 153.5(3)
C14 C15 O5 La1 -164.3(3)
C16 C15 O5 La1 16.2(4)
O1 Zn1 O5 C15 -146.7(3)
O14 Zn1 O5 C15 127.7(3)
N1 Zn1 O5 C15 -115(2)
O12 Zn1 O5 C15 -60.4(3)
N2 Zn1 O5 C15 27.9(3)
La1 Zn1 O5 C15 -144.3(4)
O1 Zn1 O5 La1 -2.47(11)
O14 Zn1 O5 La1 -87.99(11)
N1 Zn1 O5 La1 29(2)
O12 Zn1 O5 La1 83.85(12)
N2 Zn1 O5 La1 172.14(12)
O6 La1 O5 C15 -13.3(2)
O1 La1 O5 C15 150.0(3)
O13 La1 O5 C15 -136.2(3)
O11 La1 O5 C15 75.8(3)
O15 La1 O5 C15 20.4(3)
O9 La1 O5 C15 -58.3(3)
O2 La1 O5 C15 130.0(3)
O10 La1 O5 C15 -119.4(3)
Zn1 La1 O5 C15 147.8(3)
Zn2 La1 O5 C15 -26.1(3)
O6 La1 O5 Zn1 -161.14(14)
O1 La1 O5 Zn1 2.16(9)
O13 La1 O5 Zn1 75.96(12)
O11 La1 O5 Zn1 -72.04(11)
O15 La1 O5 Zn1 -127.44(12)
O9 La1 O5 Zn1 153.91(10)
O2 La1 O5 Zn1 -17.79(17)
O10 La1 O5 Zn1 92.80(13)
Zn2 La1 O5 Zn1 -173.96(9)
C17 C16 O6 Zn2 -25.6(5)
C15 C16 O6 Zn2 155.2(3)
C17 C16 O6 La1 173.8(3)
C15 C16 O6 La1 -5.4(4)
O16 Zn2 O6 C16 134.5(3)
N4 Zn2 O6 C16 -63.0(4)
O9 Zn2 O6 C16 -134.8(3)
N3 Zn2 O6 C16 26.8(3)
La1 Zn2 O6 C16 -162.9(4)
O16 Zn2 O6 La1 -62.64(15)
N4 Zn2 O6 La1 99.9(2)
O9 Zn2 O6 La1 28.02(11)
N3 Zn2 O6 La1 -170.39(13)
O5 La1 O6 C16 9.3(2)
O1 La1 O6 C16 -12.9(3)
O13 La1 O6 C16 64.4(3)
O11 La1 O6 C16 -66.6(3)
O15 La1 O6 C16 -146.6(3)
O9 La1 O6 C16 139.5(3)
O2 La1 O6 C16 -113.7(3)
O10 La1 O6 C16 137.2(2)
Zn1 La1 O6 C16 -1.7(3)
Zn2 La1 O6 C16 164.7(3)
O5 La1 O6 Zn2 -155.35(15)
O1 La1 O6 Zn2 -177.60(9)
O13 La1 O6 Zn2 -100.24(13)
O11 La1 O6 Zn2 128.73(13)
O15 La1 O6 Zn2 48.76(12)
O9 La1 O6 Zn2 -25.22(10)
O2 La1 O6 Zn2 81.58(19)
O10 La1 O6 Zn2 -27.49(15)
Zn1 La1 O6 Zn2 -166.37(9)
C16 C17 C20 N3 10.1(6)
C18 C17 C20 N3 -173.1(4)
C17 C20 N3 O7 -179.6(3)
C17 C20 N3 Zn2 0.9(6)
O6 Zn2 N3 C20 -14.5(3)
O16 Zn2 N3 C20 -126.1(3)
N4 Zn2 N3 C20 126.2(3)
O9 Zn2 N3 C20 35.1(5)
La1 Zn2 N3 C20 -22.4(4)
O6 Zn2 N3 O7 166.0(3)
O16 Zn2 N3 O7 54.5(3)
N4 Zn2 N3 O7 -53.2(3)
O9 Zn2 N3 O7 -144.3(3)
La1 Zn2 N3 O7 158.1(2)
C20 N3 O7 C21 179.2(3)
Zn2 N3 O7 C21 -1.3(4)
N3 O7 C21 C22 87.8(4)
O7 C21 C22 O8 -52.8(5)
C21 C22 O8 N4 -61.4(5)
C22 O8 N4 C23 -119.5(4)
C22 O8 N4 Zn2 72.0(4)
O6 Zn2 N4 C23 -75.5(4)
O16 Zn2 N4 C23 87.7(4)
O9 Zn2 N4 C23 -6.1(4)
N3 Zn2 N4 C23 -162.1(4)
La1 Zn2 N4 C23 -15.6(4)
O6 Zn2 N4 O8 90.7(3)
O16 Zn2 N4 O8 -106.1(3)
O9 Zn2 N4 O8 160.1(3)
N3 Zn2 N4 O8 4.1(3)
La1 Zn2 N4 O8 150.6(2)
O8 N4 C23 C24 -175.5(4)
Zn2 N4 C23 C24 -8.4(6)
N4 C23 C24 C29 -168.9(4)
N4 C23 C24 C25 13.4(6)
C29 C24 C25 O9 -173.6(4)
C23 C24 C25 O9 4.0(6)
C29 C24 C25 C26 4.6(6)
C23 C24 C25 C26 -177.8(4)
O9 C25 C26 C27 175.6(4)
C24 C25 C26 C27 -2.7(6)
O9 C25 C26 O10 -3.1(5)
C24 C25 C26 O10 178.6(3)
O10 C26 C27 C28 178.5(4)
C25 C26 C27 C28 0.0(6)
C26 C27 C28 C29 0.7(7)
C27 C28 C29 C24 1.5(7)
C25 C24 C29 C28 -4.1(6)
C23 C24 C29 C28 178.1(4)
C26 C25 O9 Zn2 157.4(3)
C24 C25 O9 Zn2 -24.4(5)
C26 C25 O9 La1 -7.0(5)
C24 C25 O9 La1 171.2(3)
O6 Zn2 O9 C25 165.4(3)
O16 Zn2 O9 C25 -83.0(3)
N4 Zn2 O9 C25 22.3(3)
N3 Zn2 O9 C25 114.8(4)
La1 Zn2 O9 C25 -168.0(4)
O6 Zn2 O9 La1 -26.64(11)
O16 Zn2 O9 La1 84.96(12)
N4 Zn2 O9 La1 -169.73(13)
N3 Zn2 O9 La1 -77.2(3)
O5 La1 O9 C25 -123.8(3)
O6 La1 O9 C25 -169.2(4)
O1 La1 O9 C25 -37.1(4)
O13 La1 O9 C25 -57.3(3)
O11 La1 O9 C25 152.0(3)
O15 La1 O9 C25 104.7(3)
O2 La1 O9 C25 48.7(4)
O10 La1 O9 C25 8.4(3)
Zn1 La1 O9 C25 -101.2(3)
Zn2 La1 O9 C25 167.4(4)
O5 La1 O9 Zn2 68.86(13)
O6 La1 O9 Zn2 23.42(10)
O1 La1 O9 Zn2 155.53(16)
O13 La1 O9 Zn2 135.37(12)
O11 La1 O9 Zn2 -15.39(19)
O15 La1 O9 Zn2 -62.64(12)
O2 La1 O9 Zn2 -118.63(12)
O10 La1 O9 Zn2 -158.92(15)
Zn1 La1 O9 Zn2 91.46(12)
C27 C26 O10 C30 -20.2(6)
C25 C26 O10 C30 158.5(4)
C27 C26 O10 La1 -168.9(3)
C25 C26 O10 La1 9.7(4)
O5 La1 O10 C26 73.3(3)
O6 La1 O10 C26 -6.6(3)
O1 La1 O10 C26 151.7(3)
O13 La1 O10 C26 90.4(3)
O11 La1 O10 C26 -135.8(3)
O15 La1 O10 C26 -78.9(3)
O9 La1 O10 C26 -8.9(2)
O2 La1 O10 C26 -154.4(3)
Zn1 La1 O10 C26 119.7(2)
Zn2 La1 O10 C26 -20.8(3)
O5 La1 O10 C30 -75.8(3)
O6 La1 O10 C30 -155.7(3)
O1 La1 O10 C30 2.6(3)
O13 La1 O10 C30 -58.7(3)
O11 La1 O10 C30 75.1(4)
O15 La1 O10 C30 132.0(3)
O9 La1 O10 C30 -158.0(4)
O2 La1 O10 C30 56.5(3)
Zn1 La1 O10 C30 -29.4(3)
Zn2 La1 O10 C30 -169.9(3)
C26 O10 C30 C31 85.9(6)
La1 O10 C30 C31 -124.7(4)
O10 C30 C31 C32 -133.9(8)
O5 La1 O11 C33 45.8(4)
O6 La1 O11 C33 109.9(4)
O1 La1 O11 C33 -31.8(4)
O13 La1 O11 C33 4.4(4)
O15 La1 O11 C33 -171.3(4)
O9 La1 O11 C33 143.8(4)
O2 La1 O11 C33 -94.4(4)
O10 La1 O11 C33 -113.0(4)
Zn1 La1 O11 C33 8.3(4)
Zn2 La1 O11 C33 134.9(4)
O5 Zn1 O12 C33 -55.2(3)
O1 Zn1 O12 C33 36.5(3)
O14 Zn1 O12 C33 9.0(9)
N1 Zn1 O12 C33 122.2(3)
N2 Zn1 O12 C33 -140.0(3)
La1 Zn1 O12 C33 -10.1(3)
Zn1 O12 C33 O11 20.2(6)
Zn1 O12 C33 C34 -158.6(3)
La1 O11 C33 O12 -20.1(7)
La1 O11 C33 C34 158.6(3)
O5 La1 O13 C35 -46.8(4)
O6 La1 O13 C35 -98.2(4)
O1 La1 O13 C35 32.6(4)
O11 La1 O13 C35 -4.0(5)
O15 La1 O13 C35 167.7(3)
O9 La1 O13 C35 -157.1(4)
O2 La1 O13 C35 80.8(4)
O10 La1 O13 C35 146.2(4)
Zn1 La1 O13 C35 -7.9(4)
Zn2 La1 O13 C35 -131.9(4)
O5 Zn1 O14 C35 49.8(3)
O1 Zn1 O14 C35 -42.0(3)
N1 Zn1 O14 C35 -127.3(3)
O12 Zn1 O14 C35 -14.5(9)
N2 Zn1 O14 C35 134.0(3)
La1 Zn1 O14 C35 4.6(3)
La1 O13 C35 O14 15.0(7)
La1 O13 C35 C36 -165.7(3)
Zn1 O14 C35 O13 -11.9(6)
Zn1 O14 C35 C36 168.9(3)
O5 La1 O15 C37 -71.2(5)
O6 La1 O15 C37 -40.7(5)
O1 La1 O15 C37 -177.6(5)
O13 La1 O15 C37 61.4(6)
O11 La1 O15 C37 -124.9(5)
O9 La1 O15 C37 23.7(5)
O2 La1 O15 C37 157.1(5)
O10 La1 O15 C37 81.2(5)
Zn1 La1 O15 C37 -125.5(5)
Zn2 La1 O15 C37 -12.7(5)
O6 Zn2 O16 C37 34.7(3)
N4 Zn2 O16 C37 -134.0(3)
O9 Zn2 O16 C37 -45.8(3)
N3 Zn2 O16 C37 126.6(3)
La1 Zn2 O16 C37 -1.7(3)
Zn2 O16 C37 O15 -5.1(6)
Zn2 O16 C37 C38 178.3(3)
La1 O15 C37 O16 16.6(8)
La1 O15 C37 C38 -166.9(4)
